data_2014334
loop_
_publ_author_name
'Ewa Matczak-Jon'
'Katarzyna \'Slepokura'
'Pawe\/l Kafarski'

_publ_section_title
;
 [(5-Bromopyridinium-2-ylamino)(phosphono)methyl]phosphonate
;
_journal_coeditor_code FG3003
_journal_issue 3
_journal_name_full 'Acta Crystallographica Section C'
_journal_page_first o132
_journal_page_last o135
_journal_paper_doi 10.1107/S0108270106002423
_journal_volume 62
_journal_year 2006
_chemical_formula_iupac 'C6 H9 Br N2 O6 P2'
_chemical_formula_moiety 'C6 H9 Br N2 O6 P2'
_chemical_formula_sum 'C6 H9 Br N2 O6 P2'
_chemical_formula_weight 347.00
_chemical_name_common
;
N-(5-bromo-2-pyridyl)aminomethane-1,1-diphosphonic acid
;
_chemical_name_systematic
;
[(5-Bromopyridinium-2-ylamino)(phosphono)methyl]phosphonate
;
_space_group_IT_number 2
_symmetry_cell_setting triclinic
_symmetry_space_group_name_Hall '-P 1'
_symmetry_space_group_name_H-M 'P -1'
_atom_sites_solution_hydrogens geom
_atom_sites_solution_primary direct
_atom_sites_solution_secondary difmap
_cell_angle_alpha 103.51(3)
_cell_angle_beta 98.97(3)
_cell_angle_gamma 110.98(3)
_cell_formula_units_Z 2
_cell_length_a 7.224(2)
_cell_length_b 8.701(2)
_cell_length_c 10.382(3)
_cell_measurement_reflns_used 8247
_cell_measurement_temperature 100(2)
_cell_measurement_theta_max 38.70
_cell_measurement_theta_min 4.86
_cell_volume 571.5(3)
_computing_cell_refinement 'CrysAlis RED (Oxford Diffraction, 2003)'
_computing_data_collection 'CrysAlis CCD (Oxford Diffraction, 2003)'
_computing_data_reduction 'CrysAlis RED'
_computing_molecular_graphics 'XP (Bruker, 1997)'
_computing_publication_material SHELXL97
_computing_structure_refinement 'SHELXL97 (Sheldrick, 1997)'
_computing_structure_solution 'SHELXS97 (Sheldrick, 1997)'
_diffrn_ambient_temperature 100(2)
_diffrn_measured_fraction_theta_full 0.995
_diffrn_measured_fraction_theta_max 0.995
_diffrn_measurement_device_type 'Xcalibur PX \k-geometry diffractometer with Onyx CCD detector'
_diffrn_measurement_method '\w and \f'
_diffrn_radiation_monochromator graphite
_diffrn_radiation_source 'fine-focus sealed tube'
_diffrn_radiation_type MoK\a
_diffrn_radiation_wavelength 0.71073
_diffrn_reflns_av_R_equivalents 0.0366
_diffrn_reflns_av_sigmaI/netI 0.0449
_diffrn_reflns_limit_h_max 9
_diffrn_reflns_limit_h_min -7
_diffrn_reflns_limit_k_max 11
_diffrn_reflns_limit_k_min -11
_diffrn_reflns_limit_l_max 14
_diffrn_reflns_limit_l_min -14
_diffrn_reflns_number 9823
_diffrn_reflns_theta_full 29.00
_diffrn_reflns_theta_max 29.00
_diffrn_reflns_theta_min 4.86
_exptl_absorpt_coefficient_mu 3.895
_exptl_absorpt_correction_T_max 0.940
_exptl_absorpt_correction_T_min 0.643
_exptl_absorpt_correction_type analytical
_exptl_absorpt_process_details 'CrysAlis RED (Oxford Diffraction, 2003)'
_exptl_crystal_colour colourless
_exptl_crystal_density_diffrn 2.017
_exptl_crystal_density_method 'not measured'
_exptl_crystal_description plate
_exptl_crystal_F_000 344
_exptl_crystal_size_max 0.16
_exptl_crystal_size_mid 0.06
_exptl_crystal_size_min 0.02
_refine_diff_density_max 0.91
_refine_diff_density_min -0.45
_refine_ls_extinction_method none
_refine_ls_goodness_of_fit_ref 1.081
_refine_ls_hydrogen_treatment constr
_refine_ls_matrix_type full
_refine_ls_number_parameters 157
_refine_ls_number_reflns 3016
_refine_ls_number_restraints 0
_refine_ls_restrained_S_all 1.081
_refine_ls_R_factor_all 0.0467
_refine_ls_R_factor_gt 0.0340
_refine_ls_shift/su_max 0.001
_refine_ls_shift/su_mean 0.000
_refine_ls_structure_factor_coef Fsqd
_refine_ls_weighting_details 'calc w=1/[\s^2^(Fo^2^)+(0.0331P)^2^] where P=(Fo^2^+2Fc^2^)/3'
_refine_ls_weighting_scheme calc
_refine_ls_wR_factor_gt 0.0674
_refine_ls_wR_factor_ref 0.0713
_reflns_number_gt 2575
_reflns_number_total 3016
_reflns_threshold_expression I>2\s(I)
_cod_data_source_file fg3003.cif
_cod_data_source_block I
_cod_database_code 2014334

loop_
_symmetry_equiv_pos_as_xyz
'x, y, z'
'-x, -y, -z'

loop_
_atom_site_type_symbol
_atom_site_label
_atom_site_fract_x
_atom_site_fract_y
_atom_site_fract_z
_atom_site_U_iso_or_equiv
_atom_site_adp_type
_atom_site_calc_flag
_atom_site_refinement_flags
_atom_site_occupancy
_atom_site_disorder_assembly
_atom_site_disorder_group
Br Br 0.80710(4) 1.23483(3) 1.10652(3) 0.01524(9) Uani d . 1 . .
P P1 0.79803(9) 0.32576(8) 0.58864(7) 0.00820(14) Uani d . 1 . .
P P2 0.37407(10) 0.26104(8) 0.64555(6) 0.00785(14) Uani d . 1 . .
O O1 1.0233(2) 0.4438(2) 0.6554(2) 0.0101(4) Uani d . 1 . .
O O2 0.7361(3) 0.1372(2) 0.5695(2) 0.0124(4) Uani d . 1 . .
O O3 0.7234(3) 0.3579(2) 0.4508(2) 0.0117(4) Uani d . 1 . .
O O4 0.2803(3) 0.2541(2) 0.5050(2) 0.0109(4) Uani d . 1 . .
O O5 0.2907(3) 0.3467(2) 0.7589(2) 0.0108(4) Uani d . 1 . .
O O6 0.3512(3) 0.0848(2) 0.6633(2) 0.0115(4) Uani d . 1 . .
N N1 0.6723(3) 0.5730(3) 0.6884(2) 0.0089(4) Uani d . 1 . .
N N2 0.7141(3) 0.8550(3) 0.7542(2) 0.0101(4) Uani d . 1 . .
C C1 0.6488(4) 0.4027(3) 0.6966(3) 0.0088(5) Uani d . 1 . .
C C2 0.6930(4) 0.7105(3) 0.7895(3) 0.0091(5) Uani d . 1 . .
C C3 0.6981(4) 0.7204(3) 0.9276(3) 0.0107(5) Uani d . 1 . .
C C4 0.7312(4) 0.8748(3) 1.0210(3) 0.0112(5) Uani d . 1 . .
C C5 0.7535(4) 1.0202(3) 0.9779(3) 0.0115(5) Uani d . 1 . .
C C6 0.7426(4) 1.0074(3) 0.8436(3) 0.0116(5) Uani d . 1 . .
H H3 0.8252 0.4222 0.4307 0.018 Uiso calc R 1 . .
H H5 0.1993 0.3733 0.7223 0.016 Uiso calc R 1 . .
H H6 0.3237 0.0122 0.5860 0.017 Uiso calc R 1 . .
H H2 0.6730 0.5873 0.6073 0.011 Uiso calc R 1 . .
H H4 0.7088 0.8495 0.6679 0.012 Uiso calc R 1 . .
H H1 0.7073 0.4141 0.7940 0.011 Uiso calc R 1 . .
H H31 0.6788 0.6208 0.9559 0.013 Uiso calc R 1 . .
H H41 0.7390 0.8830 1.1147 0.013 Uiso calc R 1 . .
H H61 0.7549 1.1044 0.8129 0.014 Uiso calc R 1 . .

loop_
_atom_site_aniso_label
_atom_site_aniso_U_11
_atom_site_aniso_U_22
_atom_site_aniso_U_33
_atom_site_aniso_U_12
_atom_site_aniso_U_13
_atom_site_aniso_U_23
Br 0.01399(14) 0.01174(14) 0.01510(14) 0.00522(11) 0.00273(10) -0.00366(10)
P1 0.0086(3) 0.0075(3) 0.0087(3) 0.0037(3) 0.0030(2) 0.0018(3)
P2 0.0093(3) 0.0080(3) 0.0069(3) 0.0039(3) 0.0031(2) 0.0022(2)
O1 0.0085(8) 0.0093(9) 0.0117(9) 0.0039(7) 0.0026(7) 0.0019(7)
O2 0.0154(9) 0.0074(9) 0.0133(9) 0.0043(8) 0.0052(8) 0.0012(7)
O3 0.0101(8) 0.0152(10) 0.0094(9) 0.0037(8) 0.0034(7) 0.0047(8)
O4 0.0132(8) 0.0108(9) 0.0085(9) 0.0052(8) 0.0027(7) 0.0026(7)
O5 0.0121(8) 0.0147(9) 0.0086(9) 0.0084(8) 0.0038(7) 0.0038(7)
O6 0.0165(9) 0.0080(9) 0.0090(9) 0.0047(8) 0.0045(8) 0.0009(7)
N1 0.0138(10) 0.0074(10) 0.0071(10) 0.0054(9) 0.0043(8) 0.0025(8)
N2 0.0140(10) 0.0102(11) 0.0073(10) 0.0068(9) 0.0031(8) 0.0018(8)
C1 0.0105(11) 0.0095(12) 0.0086(12) 0.0065(10) 0.0025(10) 0.0026(10)
C2 0.0073(11) 0.0083(12) 0.0114(12) 0.0035(10) 0.0018(10) 0.0024(10)
C3 0.0123(12) 0.0117(13) 0.0100(12) 0.0057(10) 0.0044(10) 0.0044(10)
C4 0.0078(11) 0.0168(14) 0.0083(12) 0.0047(11) 0.0022(10) 0.0030(10)
C5 0.0092(11) 0.0093(12) 0.0109(12) 0.0030(10) 0.0012(10) -0.0035(10)
C6 0.0114(11) 0.0084(12) 0.0145(13) 0.0046(10) 0.0021(10) 0.0030(10)

loop_
_atom_type_symbol
_atom_type_description
_atom_type_scat_dispersion_real
_atom_type_scat_dispersion_imag
_atom_type_scat_source
C C 0.0033 0.0016 'International Tables Vol C Tables 4.2.6.8 and 6.1.1.4'
H H 0.0000 0.0000 'International Tables Vol C Tables 4.2.6.8 and 6.1.1.4'
N N 0.0061 0.0033 'International Tables Vol C Tables 4.2.6.8 and 6.1.1.4'
O O 0.0106 0.0060 'International Tables Vol C Tables 4.2.6.8 and 6.1.1.4'
P P 0.1023 0.0942 'International Tables Vol C Tables 4.2.6.8 and 6.1.1.4'
Br Br -0.2901 2.4595 'International Tables Vol C Tables 4.2.6.8 and 6.1.1.4'

loop_
_geom_angle_atom_site_label_1
_geom_angle_atom_site_label_2
_geom_angle_atom_site_label_3
_geom_angle
_geom_angle_publ_flag
O1 P1 O2 116.76(11) yes
O1 P1 O3 110.28(10) yes
O2 P1 O3 111.44(11) yes
O1 P1 C1 107.20(11) yes
O2 P1 C1 108.16(11) yes
O3 P1 C1 101.82(11) yes
O4 P2 O5 113.59(10) yes
O4 P2 O6 115.26(11) yes
O5 P2 O6 106.33(10) yes
O4 P2 C1 109.63(11) yes
O5 P2 C1 103.39(11) yes
O6 P2 C1 107.84(11) yes
C1 N1 C2 127.7(2) yes
P1 C1 P2 114.1(2) yes
P1 C1 N1 107.9(2) yes
P2 C1 N1 108.5(2) yes
P1 O3 H3 109.5 ?
P2 O5 H5 109.5 ?
P2 O6 H6 109.5 ?
C2 N1 H2 116.1 ?
C1 N1 H2 116.1 ?
C6 N2 C2 124.0(2) ?
C6 N2 H4 118.0 ?
C2 N2 H4 118.0 ?
N1 C1 H1 108.7 ?
P2 C1 H1 108.7 ?
P1 C1 H1 108.7 ?
N1 C2 N2 115.8(2) ?
N1 C2 C3 126.8(2) ?
N2 C2 C3 117.4(2) ?
C4 C3 C2 119.7(2) ?
C4 C3 H31 120.1 ?
C2 C3 H31 120.1 ?
C3 C4 C5 120.0(2) ?
C3 C4 H41 120.0 ?
C5 C4 H41 120.0 ?
C6 C5 C4 119.6(2) ?
C6 C5 Br 120.0(2) ?
C4 C5 Br 120.3(2) ?
N2 C6 C5 119.3(2) ?
N2 C6 H61 120.4 ?
C5 C6 H61 120.4 ?

loop_
_geom_bond_atom_site_label_1
_geom_bond_atom_site_label_2
_geom_bond_site_symmetry_2
_geom_bond_distance
_geom_bond_publ_flag
Br C5 . 1.891(3) ?
P1 O1 . 1.517(2) yes
P1 O2 . 1.492(2) yes
P1 O3 . 1.572(2) yes
P1 C1 . 1.847(3) yes
P2 O4 . 1.488(2) yes
P2 O5 . 1.561(2) yes
P2 O6 . 1.541(2) yes
P2 C1 . 1.832(3) yes
N1 C1 . 1.454(3) yes
N1 C2 . 1.338(3) yes
N2 C2 . 1.355(3) yes
N2 C6 . 1.353(3) yes
O3 H3 . 0.840 ?
O5 H5 . 0.840 ?
O6 H6 . 0.840 ?
N1 H2 . 0.880 ?
N2 H4 . 0.880 ?
C1 H1 . 1.000 ?
C2 C3 . 1.410(4) ?
C3 C4 . 1.376(4) ?
C3 H31 . 0.950 ?
C4 C5 . 1.402(4) ?
C4 H41 . 0.950 ?
C5 C6 . 1.361(4) ?
C6 H61 . 0.950 ?

loop_
_geom_hbond_atom_site_label_D
_geom_hbond_atom_site_label_H
_geom_hbond_atom_site_label_A
_geom_hbond_site_symmetry_A
_geom_hbond_distance_DH
_geom_hbond_distance_HA
_geom_hbond_distance_DA
_geom_hbond_angle_DHA
O3 H3 O1 2_766 0.84 1.80 2.607(3) 161
O5 H5 O1 1_455 0.84 1.72 2.559(2) 176
O6 H6 O2 2_656 0.84 1.70 2.538(3) 179
N1 H2 O3 . 0.88 2.44 2.888(3) 112
N1 H2 O4 2_666 0.88 1.98 2.769(3) 149
N2 H4 O4 2_666 0.88 1.84 2.648(3) 152
C4 H41 O6 2_667 0.95 2.47 3.382(3) 160
C4 H41 O5 2_667 0.95 2.60 3.303(3) 131
C6 H61 O2 1_565 0.95 2.60 3.298(3) 131

loop_
_geom_torsion_atom_site_label_1
_geom_torsion_atom_site_label_2
_geom_torsion_atom_site_label_3
_geom_torsion_atom_site_label_4
_geom_torsion
_geom_torsion_publ_flag
O1 P1 C1 P2 -172.8(2) yes
O2 P1 C1 P2 -46.1(2) yes
O3 P1 C1 P2 71.4(2) yes
O4 P2 C1 P1 -63.1(2) yes
O5 P2 C1 P1 175.5(2) yes
O6 P2 C1 P1 63.1(2) yes
O1 P1 C1 N1 66.6(2) yes
O2 P1 C1 N1 -166.7(2) yes
O3 P1 C1 N1 -49.2(2) yes
O4 P2 C1 N1 57.2(2) yes
O5 P2 C1 N1 -64.2(2) yes
O6 P2 C1 N1 -176.6(2) yes
C2 N1 C1 P1 -141.2(2) yes
C2 N1 C1 P2 94.7(3) yes
C1 N1 C2 N2 179.5(2) yes
C1 N1 C2 C3 0.5(4) yes
C6 N2 C2 N1 -178.0(2) ?
C6 N2 C2 C3 1.1(4) ?
N1 C2 C3 C4 176.6(2) ?
N2 C2 C3 C4 -2.4(4) ?
C2 C3 C4 C5 1.9(4) ?
C3 C4 C5 C6 -0.1(4) ?
C3 C4 C5 Br -178.1(2) ?
C2 N2 C6 C5 0.7(4) ?
C4 C5 C6 N2 -1.2(4) ?
Br C5 C6 N2 176.8(2) ?
H2 N1 C2 N2 -0.5 ?

loop_
_cod_related_entry_id
_cod_related_entry_database
_cod_related_entry_code
1 ChemSpider 358915
